data_7010601
loop_
_publ_author_name
'Beckett, Michael A.'
'Brassington, David S.'
'Light, Mark E.'
'Hursthouse, Michael B.'

_publ_section_title
;
 Organophosphoryl adducts of tris(pentafluorophenyl)borane; crystal and
 molecular structure of B(C6F5)3&#x00B7;Ph3PO
;
_journal_issue 11
_journal_name_full 'Journal of the Chemical Society, Dalton Transactions'
_journal_page_first 1768
_journal_paper_doi 10.1039/b100981h
_journal_year 2001
_chemical_formula_sum 'C36 H15 B F15 O P'
_chemical_formula_weight 790.26
_chemical_name_systematic
;
?
;
_space_group_IT_number 15
_symmetry_cell_setting monoclinic
_symmetry_space_group_name_Hall '-C 2yc'
_symmetry_space_group_name_H-M 'C 1 2/c 1'
_atom_sites_solution_hydrogens geom
_atom_sites_solution_primary direct
_atom_sites_solution_secondary difmap
_audit_creation_method SHELXL-97
_cell_angle_alpha 90.00
_cell_angle_beta 105.9570(9)
_cell_angle_gamma 90.00
_cell_formula_units_Z 8
_cell_length_a 31.0247(4)
_cell_length_b 9.4124(2)
_cell_length_c 22.5961(3)
_cell_measurement_reflns_used na
_cell_measurement_temperature 150(2)
_cell_measurement_theta_max na
_cell_measurement_theta_min na
_cell_volume 6344.19(18)
_computing_cell_refinement 'DENZO and COLLECT'
_computing_data_collection
;
DENZO and COLLECT
;
_computing_data_reduction 'DENZO and COLLECT'
_computing_molecular_graphics ORTEP
_computing_publication_material CIFTAB
_computing_structure_refinement 'SHELXL-97 (Sheldrick, 1997)'
_computing_structure_solution 'SHELXS-97 (Sheldrick, 1990)'
_diffrn_ambient_temperature 150(2)
_diffrn_detector_area_resol_mean '9.091 pixels/mm'
_diffrn_measured_fraction_theta_full 0.995
_diffrn_measured_fraction_theta_max 0.995
_diffrn_measurement_device_type 'Enraf Nonius KappaCCD area detector'
_diffrn_measurement_method 'Phi and Omega scans to fill Ewald sphere'
_diffrn_radiation_monochromator graphite
_diffrn_radiation_source 'Enraf Nonius FR591 rotating anode'
_diffrn_radiation_type MoK\a
_diffrn_radiation_wavelength 0.71073
_diffrn_reflns_av_R_equivalents 0.0690
_diffrn_reflns_av_sigmaI/netI 0.0479
_diffrn_reflns_limit_h_max 36
_diffrn_reflns_limit_h_min -36
_diffrn_reflns_limit_k_max 11
_diffrn_reflns_limit_k_min -11
_diffrn_reflns_limit_l_max 25
_diffrn_reflns_limit_l_min -26
_diffrn_reflns_number 31694
_diffrn_reflns_theta_full 25.03
_diffrn_reflns_theta_max 25.03
_diffrn_reflns_theta_min 2.95
_diffrn_standards_decay_% na
_diffrn_standards_interval_count na
_diffrn_standards_interval_time na
_diffrn_standards_number 'not measured'
_exptl_absorpt_coefficient_mu 0.207
_exptl_absorpt_correction_T_max 0.9897
_exptl_absorpt_correction_T_min 0.9796
_exptl_absorpt_correction_type 'Multiscan, SORTAV'
_exptl_crystal_colour block
_exptl_crystal_density_diffrn 1.655
_exptl_crystal_density_meas ?
_exptl_crystal_density_method .
_exptl_crystal_description Colourless
_exptl_crystal_F_000 3152
_exptl_crystal_size_max 0.10
_exptl_crystal_size_mid 0.10
_exptl_crystal_size_min 0.05
_refine_diff_density_max 0.265
_refine_diff_density_min -0.381
_refine_diff_density_rms 0.051
_refine_ls_extinction_coef 0.00049(11)
_refine_ls_extinction_expression Fc^*^=kFc[1+0.001xFc^2^\l^3^/sin(2\q)]^-1/4^
_refine_ls_extinction_method SHELXL
_refine_ls_goodness_of_fit_ref 1.036
_refine_ls_hydrogen_treatment refined
_refine_ls_matrix_type full
_refine_ls_number_parameters 548
_refine_ls_number_reflns 5572
_refine_ls_number_restraints 0
_refine_ls_restrained_S_all 1.036
_refine_ls_R_factor_all 0.0620
_refine_ls_R_factor_gt 0.0395
_refine_ls_shift/su_max 0.001
_refine_ls_shift/su_mean 0.000
_refine_ls_structure_factor_coef Fsqd
_refine_ls_weighting_details 'calc w=1/[\s^2^(Fo^2^)+(0.0525P)^2^+1.9603P] where P=(Fo^2^+2Fc^2^)/3'
_refine_ls_weighting_scheme calc
_refine_ls_wR_factor_gt 0.0934
_refine_ls_wR_factor_ref 0.1031
_reflns_number_gt 4119
_reflns_number_total 5572
_reflns_threshold_expression >2sigma(I)
_cod_data_source_file b100981h.txt
_cod_data_source_block s92
_cod_depositor_comments
;
The following automatic conversions were performed:
'_symmetry_cell_setting' value 'Monoclinic' changed to 'monoclinic'
according to '/home/saulius/struct/CIF-dictionaries/cif_core.dic'
dictionary named 'cif_core.dic' version 2.4.1 from 2010-06-29.

Automatic conversion script
Id: cif_fix_enum 1527 2010-12-29 10:47:43Z saulius 
;
_cod_original_sg_symbol_H-M C2/c
_cod_database_code 7010601

loop_
_symmetry_equiv_pos_as_xyz
'x, y, z'
'-x, y, -z+1/2'
'x+1/2, y+1/2, z'
'-x+1/2, y+1/2, -z+1/2'
'-x, -y, -z'
'x, -y, z-1/2'
'-x+1/2, -y+1/2, -z'
'x+1/2, -y+1/2, z-1/2'

loop_
_atom_site_label
_atom_site_type_symbol
_atom_site_fract_x
_atom_site_fract_y
_atom_site_fract_z
_atom_site_U_iso_or_equiv
_atom_site_adp_type
_atom_site_occupancy
_atom_site_symmetry_multiplicity
_atom_site_calc_flag
_atom_site_refinement_flags
_atom_site_disorder_assembly
_atom_site_disorder_group
P1 P 0.139712(18) 0.74671(6) 0.34140(2) 0.02362(16) Uani 1 1 d . . .
F11 F 0.15651(4) 0.97854(13) 0.46107(5) 0.0325(3) Uani 1 1 d . . .
F12 F 0.11321(4) 1.04770(14) 0.54387(5) 0.0391(3) Uani 1 1 d . . .
F14 F 0.01610(4) 1.34189(14) 0.39864(6) 0.0418(4) Uani 1 1 d . . .
F5 F 0.20607(4) 0.96118(14) 0.28363(6) 0.0383(3) Uani 1 1 d . . .
F6 F 0.05113(4) 0.94820(14) 0.26597(6) 0.0380(3) Uani 1 1 d . . .
F15 F 0.05601(5) 1.26879(14) 0.31399(6) 0.0370(3) Uani 1 1 d . . .
O1 O 0.13852(5) 0.90554(15) 0.33778(6) 0.0284(4) Uani 1 1 d . . .
F9 F 0.12173(5) 1.29458(16) 0.12575(6) 0.0494(4) Uani 1 1 d . . .
F1 F 0.17964(5) 1.29834(14) 0.42541(6) 0.0413(4) Uani 1 1 d . . .
F2 F 0.26628(5) 1.35518(16) 0.46182(6) 0.0496(4) Uani 1 1 d . . .
F8 F 0.04615(5) 1.14098(16) 0.07368(6) 0.0475(4) Uani 1 1 d . . .
F7 F 0.01164(5) 0.96891(16) 0.14536(6) 0.0478(4) Uani 1 1 d . . .
F10 F 0.16275(5) 1.27246(14) 0.24474(6) 0.0424(4) Uani 1 1 d . . .
F4 F 0.29364(5) 1.01987(17) 0.32197(7) 0.0548(4) Uani 1 1 d . . .
F13 F 0.04330(4) 1.23345(16) 0.51438(6) 0.0449(4) Uani 1 1 d . . .
F3 F 0.32475(5) 1.21896(18) 0.41112(8) 0.0593(5) Uani 1 1 d . . .
C26 C 0.07073(7) 1.0326(2) 0.23241(10) 0.0294(5) Uani 1 1 d . . .
C7 C 0.11404(7) 0.6885(2) 0.39916(9) 0.0257(5) Uani 1 1 d . . .
C31 C 0.10819(7) 1.1168(2) 0.38238(9) 0.0247(5) Uani 1 1 d . . .
C19 C 0.18821(7) 1.1212(2) 0.35435(9) 0.0255(5) Uani 1 1 d . . .
C1 C 0.19666(7) 0.6869(2) 0.35950(10) 0.0284(5) Uani 1 1 d . . .
C24 C 0.21995(8) 1.0579(2) 0.32950(10) 0.0300(5) Uani 1 1 d . . .
C33 C 0.09945(7) 1.1012(2) 0.48655(9) 0.0289(5) Uani 1 1 d . . .
C36 C 0.07225(7) 1.2094(2) 0.37045(10) 0.0268(5) Uani 1 1 d . . .
C13 C 0.10952(7) 0.6730(2) 0.26920(10) 0.0264(5) Uani 1 1 d . . .
C30 C 0.12555(8) 1.1922(2) 0.22266(10) 0.0300(5) Uani 1 1 d . . .
C34 C 0.06405(7) 1.1946(2) 0.47165(10) 0.0303(5) Uani 1 1 d . . .
C18 C 0.11800(8) 0.7240(3) 0.21539(10) 0.0323(5) Uani 1 1 d . . .
C32 C 0.12073(7) 1.0664(2) 0.44267(10) 0.0260(5) Uani 1 1 d . . .
C25 C 0.11026(7) 1.1029(2) 0.26138(10) 0.0265(5) Uani 1 1 d . . .
C28 C 0.06674(8) 1.1302(3) 0.13430(10) 0.0346(6) Uani 1 1 d . . .
C35 C 0.05048(7) 1.2495(2) 0.41357(10) 0.0293(5) Uani 1 1 d . . .
C23 C 0.26483(8) 1.0876(3) 0.34730(11) 0.0358(6) Uani 1 1 d . . .
C9 C 0.11251(10) 0.5499(3) 0.48741(11) 0.0422(6) Uani 1 1 d . . .
C20 C 0.20625(8) 1.2230(2) 0.39846(10) 0.0300(5) Uani 1 1 d . . .
C12 C 0.07251(8) 0.7467(3) 0.39827(11) 0.0321(5) Uani 1 1 d . . .
C27 C 0.04933(7) 1.0428(3) 0.17063(11) 0.0339(5) Uani 1 1 d . . .
C21 C 0.25131(8) 1.2562(2) 0.41799(11) 0.0351(6) Uani 1 1 d . . .
C22 C 0.28076(8) 1.1871(3) 0.39269(12) 0.0397(6) Uani 1 1 d . . .
C6 C 0.20970(9) 0.5831(3) 0.32435(11) 0.0361(6) Uani 1 1 d . . .
C29 C 0.10494(8) 1.2065(3) 0.16079(10) 0.0342(6) Uani 1 1 d . . .
C10 C 0.07185(9) 0.6080(3) 0.48679(11) 0.0420(6) Uani 1 1 d . . .
C8 C 0.13405(9) 0.5895(2) 0.44339(11) 0.0335(5) Uani 1 1 d . . .
C3 C 0.27304(9) 0.7167(3) 0.41944(14) 0.0470(7) Uani 1 1 d . . .
C2 C 0.22840(8) 0.7531(3) 0.40714(12) 0.0366(6) Uani 1 1 d . . .
B1 B 0.13608(8) 1.0686(3) 0.33354(11) 0.0258(5) Uani 1 1 d . . .
C16 C 0.06096(9) 0.5718(3) 0.15525(12) 0.0400(6) Uani 1 1 d . . .
C17 C 0.09374(8) 0.6738(3) 0.15894(11) 0.0378(6) Uani 1 1 d . . .
C15 C 0.05298(10) 0.5181(3) 0.20808(12) 0.0461(7) Uani 1 1 d . . .
C14 C 0.07679(9) 0.5697(3) 0.26498(11) 0.0379(6) Uani 1 1 d . . .
C11 C 0.05183(9) 0.7064(3) 0.44245(12) 0.0408(6) Uani 1 1 d . . .
C4 C 0.28605(10) 0.6140(3) 0.38379(14) 0.0523(8) Uani 1 1 d . . .
C5 C 0.25491(10) 0.5480(3) 0.33703(13) 0.0469(7) Uani 1 1 d . . .
H8 H 0.1623(8) 0.549(2) 0.4447(10) 0.024(6) Uiso 1 1 d . . .
H18 H 0.1397(9) 0.791(3) 0.2179(11) 0.039(7) Uiso 1 1 d . . .
H2 H 0.2186(9) 0.827(3) 0.4293(11) 0.042(7) Uiso 1 1 d . . .
H17 H 0.0984(9) 0.709(3) 0.1207(13) 0.052(8) Uiso 1 1 d . . .
H11 H 0.0245(10) 0.750(3) 0.4434(12) 0.048(7) Uiso 1 1 d . . .
H14 H 0.0717(8) 0.538(3) 0.3026(12) 0.042(7) Uiso 1 1 d . . .
H5 H 0.2614(9) 0.479(3) 0.3124(12) 0.051(8) Uiso 1 1 d . . .
H16 H 0.0423(8) 0.534(3) 0.1156(12) 0.042(7) Uiso 1 1 d . . .
H10 H 0.0573(9) 0.583(3) 0.5183(12) 0.052(7) Uiso 1 1 d . . .
H9 H 0.1269(9) 0.484(3) 0.5173(12) 0.049(7) Uiso 1 1 d . . .
H6 H 0.1885(8) 0.535(2) 0.2897(11) 0.034(6) Uiso 1 1 d . . .
H4 H 0.3173(10) 0.593(3) 0.3925(12) 0.057(8) Uiso 1 1 d . . .
H12 H 0.0594(9) 0.812(3) 0.3674(13) 0.045(7) Uiso 1 1 d . . .
H3 H 0.2935(9) 0.764(3) 0.4508(12) 0.045(7) Uiso 1 1 d . . .
H15 H 0.0280(9) 0.452(3) 0.2058(11) 0.048(7) Uiso 1 1 d . . .

loop_
_atom_site_aniso_label
_atom_site_aniso_U_11
_atom_site_aniso_U_22
_atom_site_aniso_U_33
_atom_site_aniso_U_23
_atom_site_aniso_U_13
_atom_site_aniso_U_12
P1 0.0235(3) 0.0249(3) 0.0220(3) -0.0004(2) 0.0054(2) 0.0001(2)
F11 0.0285(7) 0.0387(8) 0.0276(7) 0.0027(6) 0.0029(6) 0.0080(6)
F12 0.0383(8) 0.0550(9) 0.0231(7) 0.0057(6) 0.0069(6) 0.0010(6)
F14 0.0328(8) 0.0475(8) 0.0435(8) -0.0033(6) 0.0078(7) 0.0145(6)
F5 0.0393(8) 0.0431(8) 0.0367(8) -0.0092(6) 0.0177(6) -0.0047(6)
F6 0.0269(7) 0.0482(8) 0.0362(8) 0.0092(6) 0.0044(6) -0.0067(6)
F15 0.0416(8) 0.0388(8) 0.0299(7) 0.0094(6) 0.0086(6) 0.0134(6)
O1 0.0314(9) 0.0237(8) 0.0295(8) 0.0005(6) 0.0073(7) -0.0006(6)
F9 0.0506(9) 0.0633(10) 0.0374(8) 0.0215(7) 0.0172(7) 0.0045(7)
F1 0.0426(9) 0.0366(8) 0.0480(9) -0.0136(6) 0.0178(7) -0.0065(6)
F2 0.0521(10) 0.0557(9) 0.0358(8) -0.0071(7) 0.0035(7) -0.0267(8)
F8 0.0434(9) 0.0722(10) 0.0224(7) 0.0049(7) 0.0015(6) 0.0133(8)
F7 0.0315(8) 0.0618(10) 0.0408(8) -0.0013(7) -0.0056(7) -0.0065(7)
F10 0.0398(8) 0.0448(8) 0.0389(8) 0.0102(6) 0.0046(7) -0.0127(7)
F4 0.0356(9) 0.0715(11) 0.0654(10) 0.0006(8) 0.0275(8) 0.0049(7)
F13 0.0344(8) 0.0713(10) 0.0316(8) -0.0108(7) 0.0133(7) 0.0036(7)
F3 0.0264(8) 0.0844(12) 0.0632(11) 0.0053(9) 0.0054(8) -0.0179(8)
C26 0.0264(12) 0.0330(13) 0.0291(12) 0.0058(10) 0.0081(10) 0.0030(10)
C7 0.0298(13) 0.0255(11) 0.0209(11) -0.0017(9) 0.0057(10) -0.0011(9)
C31 0.0242(12) 0.0244(11) 0.0240(11) 0.0007(9) 0.0040(9) -0.0032(9)
C19 0.0245(12) 0.0263(12) 0.0250(11) 0.0047(9) 0.0054(9) -0.0004(9)
C1 0.0254(12) 0.0316(13) 0.0293(12) 0.0043(10) 0.0094(10) 0.0021(10)
C24 0.0320(13) 0.0304(12) 0.0287(12) 0.0005(10) 0.0100(10) -0.0016(10)
C33 0.0295(13) 0.0354(13) 0.0196(11) -0.0009(9) 0.0028(10) -0.0052(10)
C36 0.0268(12) 0.0280(12) 0.0235(11) 0.0032(9) 0.0035(10) -0.0001(9)
C13 0.0234(12) 0.0280(12) 0.0265(11) -0.0009(9) 0.0050(9) 0.0012(9)
C30 0.0270(13) 0.0321(13) 0.0305(13) 0.0019(10) 0.0073(10) -0.0003(10)
C34 0.0239(12) 0.0426(14) 0.0259(12) -0.0084(10) 0.0097(10) -0.0030(10)
C18 0.0296(13) 0.0404(14) 0.0269(12) -0.0013(11) 0.0076(10) -0.0068(11)
C32 0.0203(11) 0.0268(12) 0.0281(12) 0.0010(9) 0.0019(9) 0.0011(9)
C25 0.0250(12) 0.0274(12) 0.0273(12) -0.0001(9) 0.0075(10) 0.0038(9)
C28 0.0336(14) 0.0457(14) 0.0217(12) 0.0032(11) 0.0031(10) 0.0142(11)
C35 0.0210(12) 0.0291(12) 0.0364(13) -0.0040(10) 0.0054(10) 0.0034(10)
C23 0.0286(13) 0.0434(15) 0.0390(14) 0.0069(12) 0.0152(11) 0.0023(11)
C9 0.0566(18) 0.0397(15) 0.0271(13) 0.0098(12) 0.0061(12) -0.0058(13)
C20 0.0313(13) 0.0318(13) 0.0277(12) 0.0022(10) 0.0095(10) -0.0029(10)
C12 0.0274(13) 0.0370(14) 0.0322(13) 0.0010(11) 0.0086(11) -0.0009(11)
C27 0.0235(13) 0.0414(14) 0.0329(13) -0.0018(11) 0.0014(10) 0.0034(10)
C21 0.0375(14) 0.0375(13) 0.0262(12) 0.0024(11) 0.0021(11) -0.0137(11)
C22 0.0225(13) 0.0522(16) 0.0409(14) 0.0107(12) 0.0029(11) -0.0101(11)
C6 0.0368(15) 0.0409(14) 0.0320(13) 0.0062(11) 0.0116(12) 0.0091(12)
C29 0.0372(14) 0.0406(14) 0.0280(13) 0.0098(11) 0.0147(11) 0.0067(11)
C10 0.0525(18) 0.0471(16) 0.0319(14) -0.0025(12) 0.0212(13) -0.0130(13)
C8 0.0357(15) 0.0325(13) 0.0311(13) 0.0016(10) 0.0070(11) 0.0004(11)
C3 0.0280(15) 0.0533(17) 0.0525(18) 0.0136(14) -0.0012(14) -0.0051(13)
C2 0.0306(14) 0.0371(14) 0.0390(14) 0.0059(12) 0.0045(12) 0.0033(11)
B1 0.0277(14) 0.0223(13) 0.0269(13) 0.0018(10) 0.0069(11) 0.0000(10)
C16 0.0354(14) 0.0516(16) 0.0306(13) -0.0111(12) 0.0047(11) -0.0051(12)
C17 0.0361(15) 0.0521(16) 0.0250(13) -0.0016(11) 0.0082(11) -0.0011(12)
C15 0.0489(17) 0.0517(17) 0.0373(15) -0.0117(13) 0.0113(13) -0.0206(14)
C14 0.0466(16) 0.0396(14) 0.0287(13) -0.0036(11) 0.0123(12) -0.0117(12)
C11 0.0398(16) 0.0469(16) 0.0416(15) -0.0062(13) 0.0211(13) -0.0066(13)
C4 0.0285(15) 0.071(2) 0.0613(19) 0.0333(17) 0.0182(15) 0.0160(14)
C5 0.0456(18) 0.0590(18) 0.0418(16) 0.0142(14) 0.0216(14) 0.0235(14)

loop_
_atom_type_symbol
_atom_type_description
_atom_type_scat_dispersion_real
_atom_type_scat_dispersion_imag
_atom_type_scat_source
C C 0.0033 0.0016 'International Tables Vol C Tables 4.2.6.8 and 6.1.1.4'
H H 0.0000 0.0000 'International Tables Vol C Tables 4.2.6.8 and 6.1.1.4'
B B 0.0013 0.0007 'International Tables Vol C Tables 4.2.6.8 and 6.1.1.4'
O O 0.0106 0.0060 'International Tables Vol C Tables 4.2.6.8 and 6.1.1.4'
F F 0.0171 0.0103 'International Tables Vol C Tables 4.2.6.8 and 6.1.1.4'
P P 0.1023 0.0942 'International Tables Vol C Tables 4.2.6.8 and 6.1.1.4'

loop_
_geom_angle_atom_site_label_1
_geom_angle_atom_site_label_2
_geom_angle_atom_site_label_3
_geom_angle
_geom_angle_site_symmetry_1
_geom_angle_site_symmetry_3
_geom_angle_publ_flag
O1 P1 C13 109.85(9) . . ?
O1 P1 C1 109.52(9) . . ?
C13 P1 C1 108.89(10) . . ?
O1 P1 C7 109.63(9) . . ?
C13 P1 C7 108.70(10) . . ?
C1 P1 C7 110.23(10) . . ?
P1 O1 B1 178.66(16) . . ?
F6 C26 C27 116.4(2) . . ?
F6 C26 C25 119.37(19) . . ?
C27 C26 C25 124.3(2) . . ?
C8 C7 C12 120.3(2) . . ?
C8 C7 P1 122.12(17) . . ?
C12 C7 P1 117.60(17) . . ?
C36 C31 C32 113.50(18) . . ?
C36 C31 B1 126.09(19) . . ?
C32 C31 B1 120.39(19) . . ?
C20 C19 C24 113.3(2) . . ?
C20 C19 B1 126.15(18) . . ?
C24 C19 B1 120.49(19) . . ?
C6 C1 C2 120.2(2) . . ?
C6 C1 P1 120.99(19) . . ?
C2 C1 P1 118.70(17) . . ?
F5 C24 C23 116.46(19) . . ?
F5 C24 C19 118.90(19) . . ?
C23 C24 C19 124.6(2) . . ?
F12 C33 C32 121.2(2) . . ?
F12 C33 C34 119.73(18) . . ?
C32 C33 C34 119.1(2) . . ?
F15 C36 C31 120.96(18) . . ?
F15 C36 C35 115.03(19) . . ?
C31 C36 C35 124.0(2) . . ?
C14 C13 C18 119.3(2) . . ?
C14 C13 P1 121.66(16) . . ?
C18 C13 P1 119.03(17) . . ?
F10 C30 C29 115.52(19) . . ?
F10 C30 C25 120.7(2) . . ?
C29 C30 C25 123.8(2) . . ?
F13 C34 C35 120.2(2) . . ?
F13 C34 C33 120.3(2) . . ?
C35 C34 C33 119.49(19) . . ?
C17 C18 C13 120.2(2) . . ?
F11 C32 C33 116.11(19) . . ?
F11 C32 C31 119.53(18) . . ?
C33 C32 C31 124.4(2) . . ?
C30 C25 C26 113.7(2) . . ?
C30 C25 B1 126.03(19) . . ?
C26 C25 B1 120.12(18) . . ?
F8 C28 C27 119.9(2) . . ?
F8 C28 C29 121.0(2) . . ?
C27 C28 C29 119.1(2) . . ?
F14 C35 C34 119.99(19) . . ?
F14 C35 C36 120.5(2) . . ?
C34 C35 C36 119.5(2) . . ?
F4 C23 C24 121.2(2) . . ?
F4 C23 C22 119.6(2) . . ?
C24 C23 C22 119.1(2) . . ?
C10 C9 C8 120.5(2) . . ?
F1 C20 C21 115.3(2) . . ?
F1 C20 C19 120.69(19) . . ?
C21 C20 C19 124.0(2) . . ?
C11 C12 C7 119.6(2) . . ?
F7 C27 C28 119.7(2) . . ?
F7 C27 C26 121.0(2) . . ?
C28 C27 C26 119.3(2) . . ?
F2 C21 C22 120.1(2) . . ?
F2 C21 C20 120.4(2) . . ?
C22 C21 C20 119.5(2) . . ?
F3 C22 C21 120.1(2) . . ?
F3 C22 C23 120.5(2) . . ?
C21 C22 C23 119.4(2) . . ?
C1 C6 C5 119.0(3) . . ?
F9 C29 C28 119.5(2) . . ?
F9 C29 C30 120.8(2) . . ?
C28 C29 C30 119.7(2) . . ?
C9 C10 C11 120.3(2) . . ?
C7 C8 C9 119.2(2) . . ?
C2 C3 C4 119.5(3) . . ?
C3 C2 C1 120.2(3) . . ?
O1 B1 C19 104.91(17) . . ?
O1 B1 C25 105.12(17) . . ?
C19 B1 C25 113.67(17) . . ?
O1 B1 C31 105.06(16) . . ?
C19 B1 C31 112.69(18) . . ?
C25 B1 C31 114.21(18) . . ?
C15 C16 C17 120.4(2) . . ?
C18 C17 C16 120.0(2) . . ?
C16 C15 C14 119.9(2) . . ?
C15 C14 C13 120.2(2) . . ?
C12 C11 C10 120.2(3) . . ?
C5 C4 C3 120.5(3) . . ?
C4 C5 C6 120.6(3) . . ?

loop_
_geom_bond_atom_site_label_1
_geom_bond_atom_site_label_2
_geom_bond_distance
_geom_bond_site_symmetry_2
_geom_bond_publ_flag
P1 O1 1.4971(15) . ?
P1 C13 1.783(2) . ?
P1 C1 1.791(2) . ?
P1 C7 1.791(2) . ?
F11 C32 1.355(2) . ?
F12 C33 1.345(2) . ?
F14 C35 1.345(3) . ?
F5 C24 1.357(3) . ?
F6 C26 1.353(2) . ?
F15 C36 1.357(2) . ?
O1 B1 1.538(3) . ?
F9 C29 1.346(3) . ?
F1 C20 1.353(2) . ?
F2 C21 1.346(3) . ?
F8 C28 1.347(3) . ?
F7 C27 1.345(3) . ?
F10 C30 1.355(3) . ?
F4 C23 1.347(3) . ?
F13 C34 1.350(2) . ?
F3 C22 1.347(3) . ?
C26 C27 1.375(3) . ?
C26 C25 1.389(3) . ?
C7 C8 1.383(3) . ?
C7 C12 1.395(3) . ?
C31 C36 1.382(3) . ?
C31 C32 1.393(3) . ?
C31 B1 1.643(3) . ?
C19 C20 1.385(3) . ?
C19 C24 1.395(3) . ?
C19 B1 1.632(3) . ?
C1 C6 1.388(3) . ?
C1 C2 1.390(3) . ?
C24 C23 1.368(3) . ?
C33 C32 1.373(3) . ?
C33 C34 1.374(3) . ?
C36 C35 1.382(3) . ?
C13 C14 1.390(3) . ?
C13 C18 1.398(3) . ?
C30 C29 1.375(3) . ?
C30 C25 1.388(3) . ?
C34 C35 1.365(3) . ?
C18 C17 1.375(3) . ?
C25 B1 1.639(3) . ?
C28 C27 1.374(3) . ?
C28 C29 1.374(4) . ?
C23 C22 1.376(4) . ?
C9 C10 1.371(4) . ?
C9 C8 1.393(3) . ?
C20 C21 1.381(3) . ?
C12 C11 1.380(3) . ?
C21 C22 1.368(3) . ?
C6 C5 1.392(4) . ?
C10 C11 1.381(4) . ?
C3 C2 1.379(4) . ?
C3 C4 1.388(4) . ?
C16 C15 1.380(3) . ?
C16 C17 1.384(3) . ?
C15 C14 1.383(4) . ?
C4 C5 1.369(4) . ?
